data_7206468
loop_
_publ_author_name
'Bai, Hong-Ye'
'Yang, Jin'
'Liu, Bo'
'Ma, Jian-Fang'
'Kan, Wei-Qiu'
'Liu, Yun-Yu'
'Liu, Ying-Ying'

_publ_section_title
;
 Syntheses, structures, and photoluminescence of five silver(i)
 coordination polymers based on tetrakis(imidazol-1-ylmethyl)methane
;
_journal_issue 19
_journal_name_full CrystEngComm
_journal_page_first 5877
_journal_paper_doi 10.1039/c0ce00834f
_journal_volume 13
_journal_year 2011
_chemical_formula_moiety 'C25 H24 Ag2 N8 O4, 4(H2 O)'
_chemical_formula_sum 'C25 H32 Ag2 N8 O8'
_chemical_formula_weight 788.33
_chemical_name_systematic
;
?
;
_space_group_IT_number 2
_symmetry_cell_setting triclinic
_symmetry_space_group_name_Hall '-P 1'
_symmetry_space_group_name_H-M 'P -1'
_atom_sites_solution_hydrogens geom
_atom_sites_solution_primary direct
_atom_sites_solution_secondary difmap
_audit_creation_method SHELXL-97
_cell_angle_alpha 85.682(5)
_cell_angle_beta 65.808(5)
_cell_angle_gamma 77.330(5)
_cell_formula_units_Z 2
_cell_length_a 11.468(5)
_cell_length_b 11.741(5)
_cell_length_c 12.142(5)
_cell_measurement_reflns_used 6631
_cell_measurement_temperature 293(2)
_cell_measurement_theta_max 29.3
_cell_measurement_theta_min 4.4
_cell_volume 1454.8(11)
_computing_cell_refinement CrysAlis
_computing_data_collection 'CrysAlis (Oxford Diffraction, 2006)'
_computing_data_reduction CrysAlis
_computing_structure_refinement 'SHELXL-97 (Sheldrick, 1997)'
_computing_structure_solution 'SHELXS-97 (Sheldrick, 1997)'
_diffrn_ambient_temperature 293(2)
_diffrn_detector_area_resol_mean 10.0
_diffrn_measured_fraction_theta_full 0.992
_diffrn_measured_fraction_theta_max 0.836
_diffrn_measurement_device_type 'Oxford Diffraction Gemini R Ultra'
_diffrn_measurement_method '\w scan'
_diffrn_radiation_source 'fine-focus sealed tube'
_diffrn_radiation_type MoK\a
_diffrn_radiation_wavelength 0.71073
_diffrn_reflns_av_R_equivalents 0.0192
_diffrn_reflns_av_sigmaI/netI 0.0384
_diffrn_reflns_limit_h_max 10
_diffrn_reflns_limit_h_min -15
_diffrn_reflns_limit_k_max 15
_diffrn_reflns_limit_k_min -15
_diffrn_reflns_limit_l_max 16
_diffrn_reflns_limit_l_min -16
_diffrn_reflns_number 10728
_diffrn_reflns_theta_full 25.00
_diffrn_reflns_theta_max 29.26
_diffrn_reflns_theta_min 4.42
_exptl_absorpt_coefficient_mu 1.408
_exptl_absorpt_correction_T_max 0.860
_exptl_absorpt_correction_T_min 0.852
_exptl_absorpt_correction_type multi-scan
_exptl_absorpt_process_details
;
CrysAlis (Oxford Diffraction, 2006)
;
_exptl_crystal_colour colorless
_exptl_crystal_density_diffrn 1.800
_exptl_crystal_density_method 'not measured'
_exptl_crystal_description block
_exptl_crystal_F_000 792
_exptl_crystal_size_max 0.15
_exptl_crystal_size_mid 0.11
_exptl_crystal_size_min 0.09
_refine_diff_density_max 1.140
_refine_diff_density_min -1.185
_refine_diff_density_rms 0.084
_refine_ls_extinction_method none
_refine_ls_goodness_of_fit_ref 1.024
_refine_ls_hydrogen_treatment mixed
_refine_ls_matrix_type full
_refine_ls_number_parameters 412
_refine_ls_number_reflns 6631
_refine_ls_number_restraints 12
_refine_ls_restrained_S_all 1.024
_refine_ls_R_factor_all 0.0547
_refine_ls_R_factor_gt 0.0376
_refine_ls_shift/su_max 0.002
_refine_ls_shift/su_mean 0.000
_refine_ls_structure_factor_coef Fsqd
_refine_ls_weighting_details 'calc w=1/[\s^2^(Fo^2^)+(0.0554P)^2^+0.0000P] where P=(Fo^2^+2Fc^2^)/3'
_refine_ls_weighting_scheme calc
_refine_ls_wR_factor_gt 0.0939
_refine_ls_wR_factor_ref 0.0990
_reflns_number_gt 4901
_reflns_number_total 6631
_reflns_threshold_expression >2\s(I)
_cod_data_source_file c0ce00834f.txt
_cod_data_source_block compound-4
_cod_depositor_comments
;
The following automatic conversions were performed:

'_symmetry_cell_setting' value 'Triclinic' changed to 'triclinic'
according to /home/saulius/struct/CIF-dictionaries/cif_core.dic
dictionary named 'cif_core.dic' version 2.4.1 from 2010-06-29.

Automatic conversion script
Id: cif_fix_values 1715 2011-07-08 13:25:40Z adriana 
;
_cod_database_code 7206468

loop_
_symmetry_equiv_pos_as_xyz
'x, y, z'
'-x, -y, -z'

loop_
_atom_site_label
_atom_site_type_symbol
_atom_site_fract_x
_atom_site_fract_y
_atom_site_fract_z
_atom_site_U_iso_or_equiv
_atom_site_adp_type
_atom_site_occupancy
_atom_site_symmetry_multiplicity
_atom_site_calc_flag
_atom_site_refinement_flags
Ag1 Ag 0.81156(3) 0.68947(2) 0.56141(2) 0.04884(11) Uani 1 1 d .
Ag2 Ag 0.49009(3) 0.20125(3) 0.34363(2) 0.05234(11) Uani 1 1 d .
C1 C 0.7461(3) 0.4726(2) 0.7296(3) 0.0323(7) Uani 1 1 d .
H1 H 0.6565 0.4968 0.7515 0.039 Uiso 1 1 calc R
C2 C 0.9350(3) 0.3678(3) 0.7152(3) 0.0319(7) Uani 1 1 d .
H2 H 0.9997 0.3088 0.7234 0.038 Uiso 1 1 calc R
C3 C 0.9519(3) 0.4678(3) 0.6525(3) 0.0335(7) Uani 1 1 d .
H3 H 1.0318 0.4894 0.6100 0.040 Uiso 1 1 calc R
C4 C 0.7401(3) 0.2807(2) 0.8396(2) 0.0270(6) Uani 1 1 d .
H4A H 0.6595 0.3183 0.9040 0.032 Uiso 1 1 calc R
H4B H 0.7965 0.2370 0.8766 0.032 Uiso 1 1 calc R
C5 C 0.7082(3) 0.1941(2) 0.7709(2) 0.0226(6) Uani 1 1 d .
C6 C 0.5989(3) 0.2648(2) 0.7350(3) 0.0284(6) Uani 1 1 d .
H6A H 0.5243 0.2945 0.8085 0.034 Uiso 1 1 calc R
H6B H 0.6295 0.3317 0.6896 0.034 Uiso 1 1 calc R
C7 C 0.5639(3) 0.2373(3) 0.5520(3) 0.0324(7) Uani 1 1 d .
H7 H 0.6070 0.2952 0.5085 0.039 Uiso 1 1 calc R
C8 C 0.4821(3) 0.1194(3) 0.6981(3) 0.0311(6) Uani 1 1 d .
H8 H 0.4584 0.0807 0.7713 0.037 Uiso 1 1 calc R
C9 C 0.4525(3) 0.1021(3) 0.6039(3) 0.0352(7) Uani 1 1 d .
H9 H 0.4044 0.0487 0.6017 0.042 Uiso 1 1 calc R
C10 C 0.8357(3) 0.1437(2) 0.6625(2) 0.0284(6) Uani 1 1 d .
H10A H 0.8602 0.2063 0.6064 0.034 Uiso 1 1 calc R
H10B H 0.9043 0.1176 0.6915 0.034 Uiso 1 1 calc R
C11 C 0.8244(3) 0.0533(2) 0.4856(2) 0.0281(6) Uani 1 1 d .
H11 H 0.8207 0.1200 0.4395 0.034 Uiso 1 1 calc R
C12 C 0.8239(3) -0.0555(2) 0.4563(3) 0.0298(6) Uani 1 1 d .
H12 H 0.8191 -0.0764 0.3861 0.036 Uiso 1 1 calc R
C13 C 0.8376(3) -0.0662(2) 0.6288(3) 0.0303(7) Uani 1 1 d .
H13 H 0.8452 -0.0950 0.6995 0.036 Uiso 1 1 calc R
C14 C 0.6660(3) 0.0935(2) 0.8587(2) 0.0251(6) Uani 1 1 d .
H14A H 0.6307 0.0450 0.8241 0.030 Uiso 1 1 calc R
H14B H 0.7428 0.0454 0.8662 0.030 Uiso 1 1 calc R
C15 C 0.4379(3) 0.1788(3) 1.0144(3) 0.0320(7) Uani 1 1 d .
H15 H 0.3912 0.1873 0.9662 0.038 Uiso 1 1 calc R
C16 C 0.3896(3) 0.2094(3) 1.1322(3) 0.0359(7) Uani 1 1 d .
H16 H 0.3029 0.2424 1.1796 0.043 Uiso 1 1 calc R
C17 C 0.5955(3) 0.1382(3) 1.0764(3) 0.0347(7) Uani 1 1 d .
H17 H 0.6780 0.1130 1.0769 0.042 Uiso 1 1 calc R
C18 C 0.7466(3) 0.6032(3) 0.3375(3) 0.0352(7) Uani 1 1 d .
C19 C 0.7836(3) 0.6030(3) 0.2028(3) 0.0366(7) Uani 1 1 d .
C20 C 0.8185(3) 0.7003(3) 0.1350(3) 0.0354(7) Uani 1 1 d .
H20 H 0.8165 0.7664 0.1739 0.042 Uiso 1 1 calc R
C21 C 0.8563(3) 0.7014(3) 0.0104(3) 0.0422(8) Uani 1 1 d .
C22 C 0.8897(4) 0.8088(4) -0.0626(3) 0.0523(10) Uani 1 1 d .
C23 C 0.8620(4) 0.6003(4) -0.0464(3) 0.0562(11) Uani 1 1 d .
H23 H 0.8890 0.5985 -0.1298 0.067 Uiso 1 1 calc R
C24 C 0.8285(5) 0.5040(4) 0.0187(4) 0.0699(13) Uani 1 1 d .
H24 H 0.8330 0.4374 -0.0209 0.084 Uiso 1 1 calc R
C25 C 0.7875(4) 0.5040(3) 0.1440(3) 0.0531(10) Uani 1 1 d .
H25 H 0.7629 0.4384 0.1878 0.064 Uiso 1 1 calc R
O1 O 0.6935(2) 0.5209(2) 0.3969(2) 0.0485(6) Uani 1 1 d .
O2 O 0.7726(2) 0.6825(2) 0.3808(2) 0.0420(6) Uani 1 1 d .
O3 O 0.8664(3) 0.9016(3) -0.0041(3) 0.0677(8) Uani 1 1 d .
O4 O 0.9318(4) 0.8008(3) -0.1738(2) 0.0843(11) Uani 1 1 d .
N1 N 0.8330(3) 0.5323(2) 0.6614(2) 0.0340(6) Uani 1 1 d .
N2 N 0.8036(2) 0.37105(19) 0.7639(2) 0.0274(5) Uani 1 1 d .
N3 N 0.5535(2) 0.2050(2) 0.6643(2) 0.0270(5) Uani 1 1 d .
N4 N 0.5054(3) 0.1765(2) 0.5122(2) 0.0349(6) Uani 1 1 d .
N5 N 0.8313(2) 0.04661(19) 0.5960(2) 0.0245(5) Uani 1 1 d .
N6 N 0.8315(3) -0.1304(2) 0.5473(2) 0.0320(6) Uani 1 1 d .
N7 N 0.5687(2) 0.13293(19) 0.97927(19) 0.0251(5) Uani 1 1 d .
N8 N 0.4901(3) 0.1837(2) 1.1705(2) 0.0389(7) Uani 1 1 d .
O1W O 0.5161(3) 0.5535(3) 0.6369(2) 0.0545(7) Uani 1 1 d D
H1C H 0.451(3) 0.532(4) 0.633(4) 0.082 Uiso 1 1 d D
H1D H 0.576(3) 0.544(4) 0.565(2) 0.082 Uiso 1 1 d D
O2W O 0.9918(5) 1.0765(4) -0.1357(3) 0.0940(12) Uani 1 1 d D
H2D H 0.969(7) 1.118(5) -0.072(4) 0.141 Uiso 1 1 d D
H2C H 0.964(7) 1.014(4) -0.112(6) 0.141 Uiso 1 1 d D
O3W O 0.7780(4) 0.1336(6) 0.2234(4) 0.1193(17) Uani 1 1 d D
H3C H 0.798(8) 0.188(5) 0.172(7) 0.179 Uiso 1 1 d D
H3D H 0.842(6) 0.076(5) 0.208(8) 0.179 Uiso 1 1 d D
O4W O 0.8655(4) 0.3074(3) 0.3858(5) 0.135(2) Uani 1 1 d D
H4D H 0.827(9) 0.377(3) 0.395(8) 0.203 Uiso 1 1 d D
H4C H 0.901(10) 0.286(7) 0.312(3) 0.203 Uiso 1 1 d D

loop_
_atom_site_aniso_label
_atom_site_aniso_U_11
_atom_site_aniso_U_22
_atom_site_aniso_U_33
_atom_site_aniso_U_23
_atom_site_aniso_U_13
_atom_site_aniso_U_12
Ag1 0.0685(2) 0.02450(13) 0.03646(15) 0.00250(10) -0.00519(13) -0.00857(12)
Ag2 0.0587(2) 0.0757(2) 0.02646(13) -0.00495(13) -0.02565(13) -0.00287(15)
C1 0.0402(18) 0.0242(14) 0.0374(15) 0.0031(12) -0.0192(14) -0.0098(13)
C2 0.0332(17) 0.0335(15) 0.0307(14) -0.0022(12) -0.0127(13) -0.0101(13)
C3 0.0358(17) 0.0375(16) 0.0287(14) -0.0010(13) -0.0100(13) -0.0160(13)
C4 0.0385(17) 0.0250(13) 0.0232(13) 0.0020(11) -0.0153(12) -0.0129(12)
C5 0.0299(15) 0.0202(12) 0.0209(12) 0.0001(10) -0.0125(11) -0.0068(11)
C6 0.0395(17) 0.0235(13) 0.0280(14) 0.0017(11) -0.0184(13) -0.0087(12)
C7 0.0357(17) 0.0413(16) 0.0230(13) 0.0063(12) -0.0168(13) -0.0053(14)
C8 0.0372(17) 0.0324(15) 0.0264(14) 0.0018(12) -0.0143(13) -0.0103(13)
C9 0.0347(17) 0.0408(16) 0.0356(16) -0.0065(13) -0.0182(14) -0.0082(14)
C10 0.0343(16) 0.0263(13) 0.0253(13) -0.0021(11) -0.0093(12) -0.0123(12)
C11 0.0353(16) 0.0263(13) 0.0201(12) 0.0024(11) -0.0100(12) -0.0046(12)
C12 0.0325(16) 0.0323(15) 0.0249(13) -0.0026(12) -0.0137(13) -0.0022(12)
C13 0.0411(18) 0.0243(13) 0.0234(13) 0.0021(11) -0.0129(13) -0.0035(12)
C14 0.0276(15) 0.0238(13) 0.0223(12) -0.0004(11) -0.0080(11) -0.0060(11)
C15 0.0282(16) 0.0468(17) 0.0241(13) -0.0011(13) -0.0127(12) -0.0091(13)
C16 0.0330(17) 0.0472(18) 0.0243(14) -0.0017(13) -0.0101(13) -0.0044(14)
C17 0.0361(18) 0.0462(18) 0.0255(14) 0.0050(13) -0.0169(13) -0.0084(14)
C18 0.0271(16) 0.0375(16) 0.0367(16) -0.0027(14) -0.0127(13) 0.0023(13)
C19 0.0323(17) 0.0405(17) 0.0340(16) -0.0057(14) -0.0126(14) -0.0008(14)
C20 0.0309(17) 0.0414(17) 0.0319(15) -0.0045(13) -0.0141(13) 0.0009(14)
C21 0.0352(18) 0.056(2) 0.0366(17) -0.0003(15) -0.0202(15) 0.0008(16)
C22 0.055(2) 0.065(2) 0.044(2) 0.0081(19) -0.0296(18) -0.0080(19)
C23 0.069(3) 0.065(2) 0.0373(18) -0.0060(18) -0.0267(19) -0.006(2)
C24 0.104(4) 0.061(3) 0.051(2) -0.020(2) -0.034(2) -0.017(2)
C25 0.070(3) 0.047(2) 0.048(2) -0.0059(17) -0.026(2) -0.0145(19)
O1 0.0508(15) 0.0475(13) 0.0433(13) 0.0045(11) -0.0141(12) -0.0134(12)
O2 0.0422(13) 0.0475(13) 0.0375(12) -0.0039(10) -0.0178(11) -0.0068(11)
O3 0.086(2) 0.0663(18) 0.0601(17) 0.0147(15) -0.0366(17) -0.0237(16)
O4 0.114(3) 0.095(2) 0.0393(15) 0.0188(15) -0.0341(17) -0.013(2)
N1 0.0448(16) 0.0283(12) 0.0326(13) 0.0024(10) -0.0163(12) -0.0139(11)
N2 0.0328(14) 0.0237(11) 0.0282(12) -0.0005(10) -0.0125(11) -0.0103(10)
N3 0.0340(14) 0.0291(12) 0.0207(11) 0.0006(9) -0.0144(10) -0.0055(10)
N4 0.0345(15) 0.0460(15) 0.0249(12) -0.0040(11) -0.0161(11) -0.0004(12)
N5 0.0291(13) 0.0214(11) 0.0213(10) -0.0015(9) -0.0083(9) -0.0052(9)
N6 0.0420(15) 0.0240(12) 0.0288(12) 0.0005(10) -0.0129(11) -0.0075(11)
N7 0.0308(13) 0.0284(12) 0.0195(10) 0.0041(9) -0.0126(10) -0.0093(10)
N8 0.0426(16) 0.0547(17) 0.0215(12) 0.0010(12) -0.0158(12) -0.0086(13)
O1W 0.0575(18) 0.0638(17) 0.0456(14) 0.0063(13) -0.0229(13) -0.0173(14)
O2W 0.142(4) 0.096(3) 0.085(2) 0.038(2) -0.077(3) -0.055(3)
O3W 0.071(3) 0.198(5) 0.081(3) -0.005(3) -0.034(2) -0.006(3)
O4W 0.087(3) 0.061(2) 0.173(4) 0.059(3) 0.015(3) -0.001(2)

loop_
_atom_type_symbol
_atom_type_description
_atom_type_scat_dispersion_real
_atom_type_scat_dispersion_imag
_atom_type_scat_source
C C 0.0033 0.0016 'International Tables Vol C Tables 4.2.6.8 and 6.1.1.4'
H H 0.0000 0.0000 'International Tables Vol C Tables 4.2.6.8 and 6.1.1.4'
O O 0.0106 0.0060 'International Tables Vol C Tables 4.2.6.8 and 6.1.1.4'
Ag Ag -0.8971 1.1015 'International Tables Vol C Tables 4.2.6.8 and 6.1.1.4'
N N 0.0061 0.0033 'International Tables Vol C Tables 4.2.6.8 and 6.1.1.4'

loop_
_geom_angle_atom_site_label_1
_geom_angle_atom_site_label_2
_geom_angle_atom_site_label_3
_geom_angle
_geom_angle_site_symmetry_1
_geom_angle_site_symmetry_3
N1 Ag1 N6 142.88(10) . 1_565
N1 Ag1 O2 119.76(9) . .
N6 Ag1 O2 96.96(9) 1_565 .
N1 Ag1 Ag2 107.08(7) . 2_666
N6 Ag1 Ag2 84.10(7) 1_565 2_666
O2 Ag1 Ag2 78.46(6) . 2_666
N4 Ag2 N8 166.80(10) . 1_554
N4 Ag2 Ag1 98.58(7) . 2_666
N8 Ag2 Ag1 88.07(8) 1_554 2_666
N1 C1 N2 111.1(3) . .
N1 C1 H1 124.5 . .
N2 C1 H1 124.5 . .
C3 C2 N2 106.2(3) . .
C3 C2 H2 126.9 . .
N2 C2 H2 126.9 . .
C2 C3 N1 109.5(3) . .
C2 C3 H3 125.2 . .
N1 C3 H3 125.2 . .
N2 C4 C5 114.3(2) . .
N2 C4 H4A 108.7 . .
C5 C4 H4A 108.7 . .
N2 C4 H4B 108.7 . .
C5 C4 H4B 108.7 . .
H4A C4 H4B 107.6 . .
C10 C5 C6 114.0(2) . .
C10 C5 C14 108.5(2) . .
C6 C5 C14 113.6(2) . .
C10 C5 C4 107.5(2) . .
C6 C5 C4 106.1(2) . .
C14 C5 C4 106.6(2) . .
N3 C6 C5 117.7(2) . .
N3 C6 H6A 107.9 . .
C5 C6 H6A 107.9 . .
N3 C6 H6B 107.9 . .
C5 C6 H6B 107.9 . .
H6A C6 H6B 107.2 . .
N4 C7 N3 111.3(3) . .
N4 C7 H7 124.4 . .
N3 C7 H7 124.4 . .
C9 C8 N3 106.6(3) . .
C9 C8 H8 126.7 . .
N3 C8 H8 126.7 . .
C8 C9 N4 109.0(3) . .
C8 C9 H9 125.5 . .
N4 C9 H9 125.5 . .
N5 C10 C5 116.1(2) . .
N5 C10 H10A 108.3 . .
C5 C10 H10A 108.3 . .
N5 C10 H10B 108.3 . .
C5 C10 H10B 108.3 . .
H10A C10 H10B 107.4 . .
C12 C11 N5 106.9(2) . .
C12 C11 H11 126.5 . .
N5 C11 H11 126.5 . .
C11 C12 N6 109.0(3) . .
C11 C12 H12 125.5 . .
N6 C12 H12 125.5 . .
N6 C13 N5 111.2(2) . .
N6 C13 H13 124.4 . .
N5 C13 H13 124.4 . .
N7 C14 C5 114.0(2) . .
N7 C14 H14A 108.7 . .
C5 C14 H14A 108.7 . .
N7 C14 H14B 108.7 . .
C5 C14 H14B 108.7 . .
H14A C14 H14B 107.6 . .
C16 C15 N7 107.1(3) . .
C16 C15 H15 126.4 . .
N7 C15 H15 126.4 . .
C15 C16 N8 108.7(3) . .
C15 C16 H16 125.7 . .
N8 C16 H16 125.7 . .
N8 C17 N7 111.3(3) . .
N8 C17 H17 124.3 . .
N7 C17 H17 124.3 . .
O2 C18 O1 125.5(3) . .
O2 C18 C19 117.5(3) . .
O1 C18 C19 117.0(3) . .
C20 C19 C25 118.9(3) . .
C20 C19 C18 120.6(3) . .
C25 C19 C18 120.5(3) . .
C19 C20 C21 121.8(3) . .
C19 C20 H20 119.1 . .
C21 C20 H20 119.1 . .
C20 C21 C23 118.1(4) . .
C20 C21 C22 121.7(3) . .
C23 C21 C22 120.2(3) . .
O4 C22 O3 125.0(4) . .
O4 C22 C21 118.1(4) . .
O3 C22 C21 116.8(3) . .
C24 C23 C21 120.8(3) . .
C24 C23 H23 119.6 . .
C21 C23 H23 119.6 . .
C23 C24 C25 121.0(4) . .
C23 C24 H24 119.5 . .
C25 C24 H24 119.5 . .
C19 C25 C24 119.4(4) . .
C19 C25 H25 120.3 . .
C24 C25 H25 120.3 . .
C18 O2 Ag1 131.0(2) . .
C1 N1 C3 106.1(3) . .
C1 N1 Ag1 130.3(2) . .
C3 N1 Ag1 123.2(2) . .
C1 N2 C2 107.1(3) . .
C1 N2 C4 127.6(3) . .
C2 N2 C4 125.3(2) . .
C7 N3 C8 107.0(3) . .
C7 N3 C6 123.2(3) . .
C8 N3 C6 129.4(2) . .
C7 N4 C9 106.1(2) . .
C7 N4 Ag2 124.6(2) . .
C9 N4 Ag2 129.1(2) . .
C13 N5 C11 106.9(2) . .
C13 N5 C10 127.2(2) . .
C11 N5 C10 125.9(2) . .
C13 N6 C12 106.0(2) . .
C13 N6 Ag1 127.69(19) . 1_545
C12 N6 Ag1 125.9(2) . 1_545
C17 N7 C15 106.7(2) . .
C17 N7 C14 124.8(2) . .
C15 N7 C14 128.4(2) . .
C17 N8 C16 106.1(3) . .
C17 N8 Ag2 122.9(2) . 1_556
C16 N8 Ag2 130.9(2) . 1_556
H1C O1W H1D 105(4) . .
H2D O2W H2C 106(5) . .
H3C O3W H3D 111(5) . .
H4D O4W H4C 112(6) . .

loop_
_geom_bond_atom_site_label_1
_geom_bond_atom_site_label_2
_geom_bond_distance
_geom_bond_site_symmetry_2
Ag1 N1 2.157(3) .
Ag1 N6 2.163(3) 1_565
Ag1 O2 2.422(2) .
Ag1 Ag2 3.1542(14) 2_666
Ag2 N4 2.119(3) .
Ag2 N8 2.127(3) 1_554
Ag2 Ag1 3.1542(14) 2_666
C1 N1 1.309(4) .
C1 N2 1.355(4) .
C1 H1 0.9300 .
C2 C3 1.357(4) .
C2 N2 1.367(4) .
C2 H2 0.9300 .
C3 N1 1.372(4) .
C3 H3 0.9300 .
C4 N2 1.464(4) .
C4 C5 1.551(4) .
C4 H4A 0.9700 .
C4 H4B 0.9700 .
C5 C10 1.543(4) .
C5 C6 1.545(4) .
C5 C14 1.551(4) .
C6 N3 1.455(4) .
C6 H6A 0.9700 .
C6 H6B 0.9700 .
C7 N4 1.312(4) .
C7 N3 1.351(4) .
C7 H7 0.9300 .
C8 C9 1.359(4) .
C8 N3 1.368(4) .
C8 H8 0.9300 .
C9 N4 1.380(4) .
C9 H9 0.9300 .
C10 N5 1.467(4) .
C10 H10A 0.9700 .
C10 H10B 0.9700 .
C11 C12 1.354(4) .
C11 N5 1.371(4) .
C11 H11 0.9300 .
C12 N6 1.379(4) .
C12 H12 0.9300 .
C13 N6 1.321(4) .
C13 N5 1.349(4) .
C13 H13 0.9300 .
C14 N7 1.463(3) .
C14 H14A 0.9700 .
C14 H14B 0.9700 .
C15 C16 1.349(4) .
C15 N7 1.371(4) .
C15 H15 0.9300 .
C16 N8 1.381(4) .
C16 H16 0.9300 .
C17 N8 1.315(4) .
C17 N7 1.343(4) .
C17 H17 0.9300 .
C18 O2 1.247(4) .
C18 O1 1.271(4) .
C18 C19 1.513(4) .
C19 C20 1.389(5) .
C19 C25 1.393(5) .
C20 C21 1.391(4) .
C20 H20 0.9300 .
C21 C23 1.393(5) .
C21 C22 1.512(6) .
C22 O4 1.236(5) .
C22 O3 1.265(5) .
C23 C24 1.363(6) .
C23 H23 0.9300 .
C24 C25 1.395(6) .
C24 H24 0.9300 .
C25 H25 0.9300 .
N6 Ag1 2.163(3) 1_545
N8 Ag2 2.127(3) 1_556
O1W H1C 0.852(19) .
O1W H1D 0.855(19) .
O2W H2D 0.86(2) .
O2W H2C 0.85(2) .
O3W H3C 0.86(2) .
O3W H3D 0.85(2) .
O4W H4D 0.83(2) .
O4W H4C 0.85(2) .

loop_
_geom_hbond_atom_site_label_D
_geom_hbond_atom_site_label_H
_geom_hbond_atom_site_label_A
_geom_hbond_distance_DH
_geom_hbond_distance_HA
_geom_hbond_distance_DA
_geom_hbond_angle_DHA
_geom_hbond_site_symmetry_A
O1W H1C O1 0.852(19) 2.07(2) 2.914(4) 173(4) 2_666
O1W H1D O1 0.855(19) 1.93(2) 2.783(4) 173(5) .
O2W H2D O3 0.86(2) 2.38(7) 2.846(5) 114(6) 2_775
O2W H2C O3 0.85(2) 1.97(3) 2.785(5) 160(6) .
O4W H4D O1 0.83(2) 2.01(4) 2.803(4) 159(10) .
O4W H4C O4 0.85(2) 2.07(6) 2.817(6) 146(9) 2_765
O3W H3D O2W 0.85(2) 2.23(3) 3.070(7) 170(9) 2_765

loop_
_geom_torsion_atom_site_label_1
_geom_torsion_atom_site_label_2
_geom_torsion_atom_site_label_3
_geom_torsion_atom_site_label_4
_geom_torsion
_geom_torsion_site_symmetry_1
_geom_torsion_site_symmetry_4
N2 C2 C3 N1 -0.3(3) . .
N2 C4 C5 C10 53.6(3) . .
N2 C4 C5 C6 -68.8(3) . .
N2 C4 C5 C14 169.8(2) . .
C10 C5 C6 N3 59.4(3) . .
C14 C5 C6 N3 -65.6(3) . .
C4 C5 C6 N3 177.6(2) . .
N3 C8 C9 N4 0.0(3) . .
C6 C5 C10 N5 -71.5(3) . .
C14 C5 C10 N5 56.1(3) . .
C4 C5 C10 N5 171.1(2) . .
N5 C11 C12 N6 -0.5(3) . .
C10 C5 C14 N7 164.1(2) . .
C6 C5 C14 N7 -68.1(3) . .
C4 C5 C14 N7 48.5(3) . .
N7 C15 C16 N8 0.5(4) . .
O2 C18 C19 C20 -13.6(4) . .
O1 C18 C19 C20 167.7(3) . .
O2 C18 C19 C25 164.3(3) . .
O1 C18 C19 C25 -14.5(5) . .
C25 C19 C20 C21 0.4(5) . .
C18 C19 C20 C21 178.2(3) . .
C19 C20 C21 C23 -1.7(5) . .
C19 C20 C21 C22 177.8(3) . .
C20 C21 C22 O4 174.7(4) . .
C23 C21 C22 O4 -5.8(6) . .
C20 C21 C22 O3 -8.4(5) . .
C23 C21 C22 O3 171.1(4) . .
C20 C21 C23 C24 1.5(6) . .
C22 C21 C23 C24 -178.0(4) . .
C21 C23 C24 C25 0.1(7) . .
C20 C19 C25 C24 1.2(6) . .
C18 C19 C25 C24 -176.7(4) . .
C23 C24 C25 C19 -1.4(7) . .
O1 C18 O2 Ag1 24.3(5) . .
C19 C18 O2 Ag1 -154.3(2) . .
N1 Ag1 O2 C18 9.5(3) . .
N6 Ag1 O2 C18 -176.2(3) 1_565 .
Ag2 Ag1 O2 C18 -93.7(3) 2_666 .
N2 C1 N1 C3 -1.0(3) . .
N2 C1 N1 Ag1 172.45(18) . .
C2 C3 N1 C1 0.8(3) . .
C2 C3 N1 Ag1 -173.22(19) . .
N6 Ag1 N1 C1 117.4(3) 1_565 .
O2 Ag1 N1 C1 -72.0(3) . .
Ag2 Ag1 N1 C1 14.3(3) 2_666 .
N6 Ag1 N1 C3 -70.2(3) 1_565 .
O2 Ag1 N1 C3 100.4(2) . .
Ag2 Ag1 N1 C3 -173.3(2) 2_666 .
N1 C1 N2 C2 0.8(3) . .
N1 C1 N2 C4 -179.8(2) . .
C3 C2 N2 C1 -0.3(3) . .
C3 C2 N2 C4 -179.7(2) . .
C5 C4 N2 C1 82.4(3) . .
C5 C4 N2 C2 -98.3(3) . .
N4 C7 N3 C8 -0.9(3) . .
N4 C7 N3 C6 -174.3(2) . .
C9 C8 N3 C7 0.5(3) . .
C9 C8 N3 C6 173.3(3) . .
C5 C6 N3 C7 -118.0(3) . .
C5 C6 N3 C8 70.2(4) . .
N3 C7 N4 C9 0.9(3) . .
N3 C7 N4 Ag2 177.51(18) . .
C8 C9 N4 C7 -0.6(3) . .
C8 C9 N4 Ag2 -177.0(2) . .
N8 Ag2 N4 C7 131.1(5) 1_554 .
Ag1 Ag2 N4 C7 -109.2(2) 2_666 .
N8 Ag2 N4 C9 -53.1(6) 1_554 .
Ag1 Ag2 N4 C9 66.5(2) 2_666 .
N6 C13 N5 C11 -1.7(4) . .
N6 C13 N5 C10 -179.6(3) . .
C12 C11 N5 C13 1.3(3) . .
C12 C11 N5 C10 179.3(3) . .
C5 C10 N5 C13 -78.0(4) . .
C5 C10 N5 C11 104.4(3) . .
N5 C13 N6 C12 1.4(4) . .
N5 C13 N6 Ag1 -171.24(19) . 1_545
C11 C12 N6 C13 -0.5(4) . .
C11 C12 N6 Ag1 172.3(2) . 1_545
N8 C17 N7 C15 0.4(4) . .
N8 C17 N7 C14 176.1(3) . .
C16 C15 N7 C17 -0.6(3) . .
C16 C15 N7 C14 -176.0(3) . .
C5 C14 N7 C17 -99.8(3) . .
C5 C14 N7 C15 74.9(4) . .
N7 C17 N8 C16 -0.1(4) . .
N7 C17 N8 Ag2 177.6(2) . 1_556
C15 C16 N8 C17 -0.3(4) . .
C15 C16 N8 Ag2 -177.7(2) . 1_556
